data_4304081
loop_
_publ_author_name
'Yan Z. Voloshin'
'Oleg A. Varzatskii'
'Alexander S. Belov'
'Zoya A. Starikova'
'Kyrill Y. Suponitsky'
'Valentin V. Novikov'
'Yurii N. Bubnov'

_publ_section_title
;
Interaction of Dichloride Iron(II) Clathrochelate with
Dimercaptomaleodinitrile: Synthesis of the Precursor
Monoribbed-Functionalized Phthalocyaninoclathrochelates and the Unexpected
Formation of a New Thiophene-Containing Heterocyclic System in the Ribbed
Chelate Fragment of the Clathrochelate Framework
;
_journal_name_full 'Inorganic Chemistry'
_journal_page_first 2155
_journal_page_last 2161
_journal_paper_doi 10.1021/ic701452g
_journal_volume 47
_journal_year 2008
_chemical_formula_moiety 'C35 H21 B2 F2 Fe N9 O8 S2, 2.5(C3 H6 O), 0.5(C7 H16)'
_chemical_formula_sum 'C46 H44 B2 F2 Fe N9 O10.5 S2'
_chemical_formula_weight 1070.49
_chemical_name_systematic
; 
 ? 
;
_space_group_IT_number 2
_symmetry_cell_setting triclinic
_symmetry_space_group_name_Hall '-P 1'
_symmetry_space_group_name_H-M 'P -1'
_atom_sites_solution_hydrogens mixed
_atom_sites_solution_primary direct
_atom_sites_solution_secondary difmap
_audit_creation_method SHELXL-97
_cell_angle_alpha 80.312(2)
_cell_angle_beta 80.917(2)
_cell_angle_gamma 68.869(2)
_cell_formula_units_Z 2
_cell_length_a 11.9309(10)
_cell_length_b 11.9718(10)
_cell_length_c 19.2325(16)
_cell_measurement_reflns_used 2810
_cell_measurement_temperature 100(2)
_cell_measurement_theta_max 23.31
_cell_measurement_theta_min 2.23
_cell_volume 2511.7(4)
_computing_cell_refinement 'APEX2 (Bruker, 2005)'
_computing_data_collection 'APEX2 (Bruker, 2005)'
_computing_data_reduction 'APEX2 (Bruker, 2005)'
_computing_molecular_graphics 'SHELXTL ver. 5.1 (Sheldrick, 1998)'
_computing_publication_material 'SHELXTL ver. 5.1 (Sheldrick, 1998)'
_computing_structure_refinement 'SHELXTL ver. 5.1 (Sheldrick, 1998)'
_computing_structure_solution 'SHELXTL ver. 5.1 (Sheldrick, 1998)'
_diffrn_ambient_temperature 100(2)
_diffrn_measured_fraction_theta_full 0.983
_diffrn_measured_fraction_theta_max 0.983
_diffrn_measurement_device_type 'Bruker SMART APEX2 CCD area detector'
_diffrn_measurement_method 'phi and omega scans'
_diffrn_radiation_monochromator graphite
_diffrn_radiation_source 'fine-focus sealed tube'
_diffrn_radiation_type MoK\a
_diffrn_radiation_wavelength 0.71073
_diffrn_reflns_av_R_equivalents 0.0722
_diffrn_reflns_av_sigmaI/netI 0.1023
_diffrn_reflns_limit_h_max 15
_diffrn_reflns_limit_h_min -15
_diffrn_reflns_limit_k_max 15
_diffrn_reflns_limit_k_min -15
_diffrn_reflns_limit_l_max 24
_diffrn_reflns_limit_l_min -24
_diffrn_reflns_number 25811
_diffrn_reflns_theta_full 27.00
_diffrn_reflns_theta_max 27.00
_diffrn_reflns_theta_min 1.84
_exptl_absorpt_coefficient_mu 0.457
_exptl_absorpt_correction_T_max 0.977
_exptl_absorpt_correction_T_min 0.892
_exptl_absorpt_correction_type multi-scan
_exptl_absorpt_process_details 'APEX2 (Bruker, 2005)'
_exptl_crystal_colour dark-red
_exptl_crystal_density_diffrn 1.415
_exptl_crystal_density_method 'not measured'
_exptl_crystal_description plate
_exptl_crystal_F_000 1106
_exptl_crystal_size_max 0.20
_exptl_crystal_size_mid 0.15
_exptl_crystal_size_min 0.05
_refine_diff_density_max 1.325
_refine_diff_density_min -0.629
_refine_diff_density_rms 0.094
_refine_ls_extinction_method none
_refine_ls_goodness_of_fit_ref 1.038
_refine_ls_hydrogen_treatment constr
_refine_ls_matrix_type full
_refine_ls_number_parameters 690
_refine_ls_number_reflns 10785
_refine_ls_number_restraints 5
_refine_ls_restrained_S_all 1.038
_refine_ls_R_factor_all 0.1248
_refine_ls_R_factor_gt 0.0689
_refine_ls_shift/su_max 0.001
_refine_ls_shift/su_mean 0.000
_refine_ls_structure_factor_coef Fsqd
_refine_ls_weighting_details 'calc w=1/[\s^2^(Fo^2^)+(0.0350P)^2^+6.8500P] where P=(Fo^2^+2Fc^2^)/3'
_refine_ls_weighting_scheme calc
_refine_ls_wR_factor_gt 0.1345
_refine_ls_wR_factor_ref 0.1575
_reflns_number_gt 6598
_reflns_number_total 10785
_reflns_threshold_expression I>2\s(I)
_cod_data_source_file ic701452g_si_002_2.cif
_cod_data_source_block comp3
_cod_depositor_comments
;
The following automatic conversions were performed:
'_symmetry_cell_setting' value 'Triclinic' changed to 'triclinic'
according to '/home/saulius/struct/CIF-dictionaries/cif_core.dic'
dictionary named 'cif_core.dic' version 2.4.1 from 2010-06-29.

Automatic conversion script
Id: cif_fix_enum 1527 2010-12-29 10:47:43Z saulius 
;
_cod_original_formula_sum 'C46 H44 B2 F2 Fe N9 O10.50 S2'
_cod_database_code 4304081

loop_
_symmetry_equiv_pos_as_xyz
'x, y, z'
'-x, -y, -z'

loop_
_atom_site_label
_atom_site_type_symbol
_atom_site_fract_x
_atom_site_fract_y
_atom_site_fract_z
_atom_site_U_iso_or_equiv
_atom_site_adp_type
_atom_site_occupancy
_atom_site_symmetry_multiplicity
_atom_site_calc_flag
_atom_site_refinement_flags
_atom_site_disorder_assembly
_atom_site_disorder_group
Fe1 Fe 0.06899(5) 0.18865(5) 1.24637(3) 0.01573(14) Uani 1 1 d . . .
S1 S 0.10067(11) 0.32781(11) 1.01780(6) 0.0288(3) Uani 1 1 d . . .
S2 S 0.29110(11) 0.57151(11) 0.93162(6) 0.0323(3) Uani 1 1 d . . .
F1 F 0.3222(2) 0.2413(2) 1.36491(13) 0.0227(5) Uani 1 1 d . . .
F2 F -0.1824(2) 0.1383(2) 1.12506(12) 0.0216(5) Uani 1 1 d . . .
O1 O 0.2336(3) 0.3124(3) 1.26086(15) 0.0205(6) Uani 1 1 d . . .
O2 O -0.0029(3) 0.1747(3) 1.11067(14) 0.0205(6) Uani 1 1 d . . .
O3 O 0.2911(2) 0.0989(3) 1.31092(15) 0.0212(6) Uani 1 1 d . . .
O4 O -0.0596(2) 0.0454(2) 1.21354(15) 0.0185(6) Uani 1 1 d . . .
O5 O 0.1245(2) 0.2530(3) 1.37106(14) 0.0191(6) Uani 1 1 d . . .
O6 O -0.1686(2) 0.2632(2) 1.19982(14) 0.0186(6) Uani 1 1 d . . .
O7 O 0.4235(3) 0.6394(3) 1.01784(18) 0.0360(8) Uani 1 1 d . . .
O8 O 0.3932(3) 0.5302(3) 1.11645(17) 0.0347(8) Uani 1 1 d . . .
N1 N 0.1653(3) 0.2897(3) 1.21712(18) 0.0199(7) Uani 1 1 d . . .
N2 N 0.0705(3) 0.2075(3) 1.14557(18) 0.0186(7) Uani 1 1 d . . .
N3 N 0.2078(3) 0.0684(3) 1.28325(17) 0.0176(7) Uani 1 1 d . . .
N4 N 0.0329(3) 0.0460(3) 1.24837(17) 0.0172(7) Uani 1 1 d . . .
N5 N 0.0342(3) 0.2516(3) 1.33460(17) 0.0165(7) Uani 1 1 d . . .
N6 N -0.1002(3) 0.2741(3) 1.24857(17) 0.0169(7) Uani 1 1 d . . .
N7 N 0.1046(4) 0.4787(4) 0.8283(2) 0.0424(11) Uani 1 1 d . . .
B1 B 0.2434(4) 0.2257(4) 1.3272(3) 0.0200(10) Uani 1 1 d . . .
B2 B -0.1036(4) 0.1545(4) 1.1631(2) 0.0187(10) Uani 1 1 d . . .
C1 C 0.1839(4) 0.3236(4) 1.1496(2) 0.0207(9) Uani 1 1 d . . .
C2 C 0.1201(4) 0.2811(4) 1.1073(2) 0.0216(9) Uani 1 1 d . . .
C3 C 0.2110(4) -0.0438(4) 1.2979(2) 0.0182(8) Uani 1 1 d . . .
C4 C 0.1090(4) -0.0583(4) 1.2716(2) 0.0184(8) Uani 1 1 d . . .
C5 C -0.0762(4) 0.3204(4) 1.3545(2) 0.0172(8) Uani 1 1 d . . .
C6 C -0.1593(3) 0.3242(3) 1.3052(2) 0.0159(8) Uani 1 1 d . . .
N8 N 0.2569(4) 0.3908(3) 1.12067(19) 0.0323(10) Uani 1 1 d . . .
H8N H 0.3355 0.3626 1.1279 0.039 Uiso 1 1 d R . .
C8 C 0.2561(4) 0.4396(4) 1.0501(2) 0.0213(9) Uani 1 1 d . . .
C9 C 0.1909(4) 0.4181(4) 1.0012(2) 0.0231(9) Uani 1 1 d . . .
C11 C 0.3125(4) 0.5195(4) 1.0181(2) 0.0268(10) Uani 1 1 d . . .
C10 C 0.2013(4) 0.4821(5) 0.9358(2) 0.0328(11) Uani 1 1 d . . .
C12 C 0.1503(4) 0.4798(4) 0.8752(3) 0.0320(11) Uani 1 1 d . . .
N13 N 0.3799(3) 0.5668(3) 1.0525(2) 0.0290(9) Uani 1 1 d . . .
C31 C 0.3038(4) -0.1409(4) 1.3370(2) 0.0212(9) Uani 1 1 d . . .
C32 C 0.2702(4) -0.2192(4) 1.3909(2) 0.0241(9) Uani 1 1 d . . .
H32A H 0.1872 -0.2098 1.4029 0.029 Uiso 1 1 calc R . .
C33 C 0.3564(4) -0.3103(4) 1.4271(3) 0.0290(10) Uani 1 1 d . . .
H33A H 0.3324 -0.3632 1.4640 0.035 Uiso 1 1 calc R . .
C34 C 0.4779(4) -0.3256(4) 1.4104(3) 0.0306(11) Uani 1 1 d . . .
H34A H 0.5371 -0.3884 1.4356 0.037 Uiso 1 1 calc R . .
C35 C 0.5118(4) -0.2478(4) 1.3562(3) 0.0302(11) Uani 1 1 d . . .
H35A H 0.5950 -0.2578 1.3443 0.036 Uiso 1 1 calc R . .
C36 C 0.4259(4) -0.1557(4) 1.3193(2) 0.0254(10) Uani 1 1 d . . .
H36A H 0.4500 -0.1031 1.2822 0.031 Uiso 1 1 calc R . .
C41 C 0.0942(4) -0.1760(4) 1.2702(2) 0.0195(9) Uani 1 1 d . . .
C42 C -0.0201(4) -0.1865(4) 1.2879(2) 0.0257(10) Uani 1 1 d . . .
H42A H -0.0880 -0.1185 1.3000 0.031 Uiso 1 1 calc R . .
C43 C -0.0341(4) -0.2965(4) 1.2876(3) 0.0312(11) Uani 1 1 d . . .
H43A H -0.1122 -0.3030 1.2989 0.037 Uiso 1 1 calc R . .
C44 C 0.0627(4) -0.3953(4) 1.2714(3) 0.0295(11) Uani 1 1 d . . .
H44A H 0.0522 -0.4705 1.2722 0.035 Uiso 1 1 calc R . .
C45 C 0.1752(4) -0.3864(4) 1.2540(2) 0.0271(10) Uani 1 1 d . . .
H45A H 0.2424 -0.4554 1.2426 0.033 Uiso 1 1 calc R . .
C46 C 0.1918(4) -0.2759(4) 1.2529(2) 0.0232(9) Uani 1 1 d . . .
H46A H 0.2699 -0.2699 1.2404 0.028 Uiso 1 1 calc R . .
C51 C -0.1117(3) 0.3939(4) 1.4140(2) 0.0174(8) Uani 1 1 d . . .
C52 C -0.1884(4) 0.5129(4) 1.4047(2) 0.0205(9) Uani 1 1 d . . .
H52A H -0.2203 0.5461 1.3606 0.025 Uiso 1 1 calc R . .
C53 C -0.2189(4) 0.5841(4) 1.4601(2) 0.0258(10) Uani 1 1 d . . .
H53A H -0.2706 0.6658 1.4533 0.031 Uiso 1 1 calc R . .
C54 C -0.1738(4) 0.5356(4) 1.5249(2) 0.0288(11) Uani 1 1 d . . .
H54A H -0.1943 0.5843 1.5624 0.035 Uiso 1 1 calc R . .
C55 C -0.0990(4) 0.4168(4) 1.5349(2) 0.0271(10) Uani 1 1 d . . .
H55A H -0.0697 0.3835 1.5797 0.033 Uiso 1 1 calc R . .
C56 C -0.0660(4) 0.3448(4) 1.4797(2) 0.0218(9) Uani 1 1 d . . .
H56A H -0.0132 0.2635 1.4865 0.026 Uiso 1 1 calc R . .
C61 C -0.2921(3) 0.3684(4) 1.3186(2) 0.0184(8) Uani 1 1 d . . .
C62 C -0.3650(4) 0.4499(4) 1.2695(2) 0.0234(9) Uani 1 1 d . . .
H62A H -0.3288 0.4827 1.2273 0.028 Uiso 1 1 calc R . .
C63 C -0.4898(4) 0.4837(4) 1.2814(2) 0.0275(10) Uani 1 1 d . . .
H63A H -0.5386 0.5398 1.2476 0.033 Uiso 1 1 calc R . .
C64 C -0.5431(4) 0.4360(4) 1.3423(2) 0.0282(10) Uani 1 1 d . . .
H64A H -0.6286 0.4582 1.3501 0.034 Uiso 1 1 calc R . .
C66 C -0.4722(4) 0.3560(4) 1.3922(3) 0.0291(10) Uani 1 1 d . . .
H66A H -0.5093 0.3237 1.4342 0.035 Uiso 1 1 calc R . .
C65 C -0.3478(4) 0.3227(4) 1.3811(2) 0.0228(9) Uani 1 1 d . . .
H65A H -0.2998 0.2688 1.4159 0.027 Uiso 1 1 calc R . .
O1S O -0.0888(5) 0.3249(5) 0.9124(3) 0.0877(16) Uani 1 1 d . . .
C1S C -0.1150(7) 0.1346(6) 0.9357(4) 0.0637(18) Uani 1 1 d . . .
H1SA H -0.1872 0.1644 0.9104 0.096 Uiso 1 1 calc R . .
H1SB H -0.1391 0.1336 0.9869 0.096 Uiso 1 1 calc R . .
H1SC H -0.0663 0.0526 0.9251 0.096 Uiso 1 1 calc R . .
C2S C -0.0423(7) 0.2151(6) 0.9127(4) 0.0651(19) Uani 1 1 d . . .
C3S C 0.0897(7) 0.1575(7) 0.8909(4) 0.078(2) Uani 1 1 d . . .
H3SA H 0.1233 0.2198 0.8680 0.116 Uiso 1 1 calc R . .
H3SB H 0.1012 0.0998 0.8576 0.116 Uiso 1 1 calc R . .
H3SC H 0.1310 0.1153 0.9329 0.116 Uiso 1 1 calc R . .
O2S O 0.4340(9) 0.9757(10) 0.8226(6) 0.191(5) Uani 1 1 d . . .
C4S C 0.4621(8) 0.7787(8) 0.8121(5) 0.098(3) Uani 1 1 d . . .
H4SA H 0.4952 0.7597 0.8579 0.147 Uiso 1 1 calc R . .
H4SB H 0.5242 0.7371 0.7763 0.147 Uiso 1 1 calc R . .
H4SC H 0.3924 0.7521 0.8164 0.147 Uiso 1 1 calc R . .
C5S C 0.4238(7) 0.9100(9) 0.7906(6) 0.090(3) Uani 1 1 d . . .
C6S C 0.3680(8) 0.9519(18) 0.7259(7) 0.250(12) Uani 1 1 d . . .
H6SA H 0.3207 1.0381 0.7247 0.375 Uiso 1 1 calc R . .
H6SB H 0.3146 0.9071 0.7234 0.375 Uiso 1 1 calc R . .
H6SC H 0.4305 0.9392 0.6855 0.375 Uiso 1 1 calc R . .
C10S C -0.2138(9) 0.9294(11) 0.4585(6) 0.048(3) Uani 0.50 1 d P A 2
H10A H -0.2229 0.9027 0.4144 0.058 Uiso 0.50 1 calc PR A 2
H10B H -0.1904 0.8566 0.4936 0.058 Uiso 0.50 1 calc PR A 2
C11S C -0.0652(15) 0.9945(13) 0.5085(9) 0.121(8) Uani 0.50 1 d PD . 2
H11A H -0.0698 0.9278 0.5458 0.182 Uiso 0.50 1 d PR . 2
H11B H -0.1225 1.0704 0.5255 0.182 Uiso 0.50 1 d PR . 2
H11C H 0.0155 0.9965 0.4991 0.182 Uiso 0.50 1 d PR . 2
C12S C -0.1077(12) 0.9750(12) 0.4425(6) 0.059(3) Uani 0.50 1 d PD A 2
H12A H -0.0395 0.9162 0.4168 0.071 Uiso 0.50 1 calc PR A 2
H12B H -0.1314 1.0522 0.4109 0.071 Uiso 0.50 1 calc PR A 2
C13S C -0.3354(9) 1.0089(7) 0.4854(5) 0.097(3) Uani 1 1 d . . .
H13A H -0.3554 1.0883 0.4559 0.117 Uiso 1 1 d R A .
H13B H -0.3321 1.0225 0.5343 0.117 Uiso 1 1 d R . .
H13C H -0.2598 0.9536 0.4672 0.117 Uiso 0.50 1 d PR B 1
C14S C -0.4400(7) 0.9620(7) 0.4870(4) 0.079(2) Uani 1 1 d . . .
H14A H -0.4431 0.9478 0.4382 0.119 Uiso 1 1 calc R . .
H14B H -0.4207 0.8829 0.5168 0.119 Uiso 1 1 calc R . .
O3S O 0.3247(16) 0.8834(14) 1.1505(9) 0.32(2) Uani 0.50 1 d PD . .
C7S C 0.5311(12) 0.8030(14) 1.1027(10) 0.096(6) Uani 0.50 1 d PD . .
H7SA H 0.5242 0.7302 1.1323 0.144 Uiso 0.50 1 calc PR . .
H7SB H 0.5839 0.8327 1.1230 0.144 Uiso 0.50 1 calc PR . .
H7SC H 0.5656 0.7839 1.0546 0.144 Uiso 0.50 1 calc PR . .
C8S C 0.4091(14) 0.8976(15) 1.1001(12) 0.147(11) Uani 0.50 1 d PD . .
C9S C 0.379(2) 1.019(4) 1.057(2) 0.68(9) Uani 0.50 1 d PD . .
H9SA H 0.2950 1.0672 1.0706 1.013 Uiso 0.50 1 calc PR . .
H9SB H 0.3895 1.0086 1.0065 1.013 Uiso 0.50 1 calc PR . .
H9SC H 0.4329 1.0591 1.0655 1.013 Uiso 0.50 1 calc PR . .

loop_
_atom_site_aniso_label
_atom_site_aniso_U_11
_atom_site_aniso_U_22
_atom_site_aniso_U_33
_atom_site_aniso_U_23
_atom_site_aniso_U_13
_atom_site_aniso_U_12
Fe1 0.0161(3) 0.0171(3) 0.0163(3) -0.0028(2) -0.0006(2) -0.0086(2)
S1 0.0316(6) 0.0390(7) 0.0225(6) -0.0004(5) -0.0026(5) -0.0216(6)
S2 0.0381(7) 0.0365(7) 0.0244(6) 0.0073(5) -0.0049(5) -0.0195(6)
F1 0.0176(12) 0.0257(13) 0.0292(14) -0.0066(11) -0.0034(10) -0.0109(10)
F2 0.0254(13) 0.0228(13) 0.0204(12) -0.0033(10) -0.0056(10) -0.0111(11)
O1 0.0240(16) 0.0245(15) 0.0216(15) -0.0077(12) -0.0013(12) -0.0168(13)
O2 0.0247(16) 0.0227(15) 0.0187(15) -0.0045(12) -0.0023(12) -0.0127(13)
O3 0.0141(14) 0.0231(15) 0.0320(17) -0.0070(13) -0.0029(12) -0.0112(12)
O4 0.0169(14) 0.0195(15) 0.0229(15) -0.0009(12) -0.0065(12) -0.0096(12)
O5 0.0156(14) 0.0256(16) 0.0203(15) -0.0046(12) -0.0031(11) -0.0106(12)
O6 0.0192(15) 0.0207(15) 0.0185(14) -0.0025(12) -0.0070(12) -0.0080(12)
O7 0.040(2) 0.039(2) 0.0370(19) 0.0021(16) -0.0013(16) -0.0278(17)
O8 0.040(2) 0.044(2) 0.0280(18) 0.0022(15) -0.0073(15) -0.0257(17)
N1 0.0238(19) 0.0199(18) 0.0201(18) -0.0066(14) -0.0004(14) -0.0112(15)
N2 0.0207(18) 0.0186(18) 0.0212(18) -0.0058(14) 0.0002(14) -0.0116(15)
N3 0.0156(17) 0.0205(18) 0.0210(18) -0.0051(14) -0.0027(14) -0.0099(14)
N4 0.0168(17) 0.0219(18) 0.0159(17) -0.0019(14) -0.0008(13) -0.0105(15)
N5 0.0136(17) 0.0169(17) 0.0197(17) 0.0023(14) -0.0043(13) -0.0071(14)
N6 0.0173(17) 0.0194(17) 0.0170(17) -0.0017(14) -0.0050(14) -0.0087(14)
N7 0.058(3) 0.048(3) 0.035(2) 0.017(2) -0.020(2) -0.037(2)
B1 0.016(2) 0.026(3) 0.022(2) -0.009(2) 0.0015(19) -0.012(2)
B2 0.019(2) 0.019(2) 0.019(2) -0.0011(19) -0.0028(19) -0.008(2)
C1 0.023(2) 0.025(2) 0.020(2) -0.0042(18) 0.0026(17) -0.0166(19)
C2 0.025(2) 0.022(2) 0.019(2) -0.0055(17) 0.0038(17) -0.0106(19)
C3 0.020(2) 0.017(2) 0.020(2) -0.0039(16) -0.0004(17) -0.0091(17)
C4 0.017(2) 0.018(2) 0.023(2) -0.0026(17) -0.0008(17) -0.0094(17)
C5 0.019(2) 0.017(2) 0.016(2) 0.0016(16) -0.0005(16) -0.0095(17)
C6 0.0128(19) 0.0150(19) 0.019(2) -0.0004(16) -0.0020(16) -0.0047(16)
N8 0.060(3) 0.027(2) 0.0175(19) 0.0007(16) 0.0036(18) -0.029(2)
C8 0.019(2) 0.025(2) 0.021(2) 0.0022(18) -0.0030(17) -0.0118(18)
C9 0.016(2) 0.031(2) 0.025(2) -0.0057(19) -0.0013(17) -0.0102(19)
C11 0.023(2) 0.028(2) 0.029(2) 0.0010(19) -0.0035(19) -0.011(2)
C10 0.027(3) 0.042(3) 0.024(2) -0.002(2) -0.006(2) -0.005(2)
C12 0.035(3) 0.037(3) 0.027(3) 0.001(2) -0.007(2) -0.017(2)
N13 0.029(2) 0.031(2) 0.030(2) 0.0001(17) 0.0006(17) -0.0172(18)
C31 0.019(2) 0.022(2) 0.028(2) -0.0077(18) -0.0072(18) -0.0085(18)
C32 0.025(2) 0.027(2) 0.027(2) -0.0029(19) -0.0061(18) -0.0145(19)
C33 0.033(3) 0.026(2) 0.033(3) 0.000(2) -0.010(2) -0.015(2)
C34 0.026(2) 0.023(2) 0.042(3) -0.001(2) -0.019(2) -0.003(2)
C35 0.014(2) 0.028(2) 0.048(3) -0.005(2) -0.007(2) -0.0056(19)
C36 0.022(2) 0.021(2) 0.035(3) -0.0072(19) -0.0051(19) -0.0079(19)
C41 0.022(2) 0.017(2) 0.024(2) 0.0002(17) -0.0081(17) -0.0108(18)
C42 0.022(2) 0.023(2) 0.034(3) 0.0039(19) -0.0064(19) -0.0117(19)
C43 0.030(3) 0.025(2) 0.044(3) 0.007(2) -0.013(2) -0.016(2)
C44 0.040(3) 0.020(2) 0.037(3) 0.0023(19) -0.021(2) -0.015(2)
C45 0.032(3) 0.017(2) 0.034(3) -0.0046(19) -0.012(2) -0.0066(19)
C46 0.020(2) 0.023(2) 0.029(2) -0.0061(18) -0.0069(18) -0.0062(18)
C51 0.014(2) 0.022(2) 0.019(2) -0.0053(17) 0.0025(16) -0.0100(17)
C52 0.016(2) 0.023(2) 0.024(2) -0.0044(18) -0.0016(17) -0.0081(18)
C53 0.017(2) 0.023(2) 0.039(3) -0.013(2) 0.0027(19) -0.0070(18)
C54 0.027(2) 0.041(3) 0.030(3) -0.020(2) 0.005(2) -0.022(2)
C55 0.025(2) 0.042(3) 0.021(2) -0.008(2) 0.0014(18) -0.020(2)
C56 0.019(2) 0.027(2) 0.020(2) -0.0002(18) -0.0015(17) -0.0108(18)
C61 0.015(2) 0.020(2) 0.022(2) -0.0049(17) -0.0035(16) -0.0066(17)
C62 0.021(2) 0.024(2) 0.022(2) -0.0010(18) -0.0036(18) -0.0048(19)
C63 0.019(2) 0.030(3) 0.032(3) -0.005(2) -0.0094(19) -0.0046(19)
C64 0.017(2) 0.035(3) 0.036(3) -0.007(2) -0.0024(19) -0.011(2)
C66 0.021(2) 0.033(3) 0.035(3) 0.000(2) 0.000(2) -0.015(2)
C65 0.021(2) 0.024(2) 0.024(2) 0.0021(18) -0.0057(18) -0.0096(18)
O1S 0.097(4) 0.061(3) 0.097(4) -0.018(3) -0.022(3) -0.009(3)
C1S 0.079(5) 0.063(4) 0.060(4) -0.020(3) 0.000(4) -0.035(4)
C2S 0.080(5) 0.052(4) 0.060(4) -0.018(3) -0.021(4) -0.008(4)
C3S 0.088(6) 0.073(5) 0.073(5) -0.026(4) -0.021(4) -0.017(4)
O2S 0.200(9) 0.230(10) 0.225(10) -0.141(9) 0.077(8) -0.163(9)
C4S 0.066(5) 0.096(7) 0.127(8) -0.006(6) -0.006(5) -0.026(5)
C5S 0.057(5) 0.103(7) 0.119(8) -0.025(6) 0.027(5) -0.050(5)
C6S 0.053(6) 0.47(3) 0.191(14) 0.186(17) -0.048(7) -0.129(11)
C10S 0.021(5) 0.070(8) 0.037(6) 0.017(6) -0.005(4) -0.005(5)
C11S 0.092(13) 0.039(8) 0.23(2) -0.081(12) 0.023(15) -0.002(9)
C12S 0.068(9) 0.053(8) 0.048(7) 0.007(6) -0.026(6) -0.009(7)
C13S 0.135(8) 0.058(5) 0.091(6) 0.014(4) -0.035(6) -0.025(5)
C14S 0.106(7) 0.065(5) 0.066(5) -0.011(4) -0.011(5) -0.028(5)
O3S 0.51(4) 0.28(2) 0.26(2) -0.22(2) 0.33(3) -0.34(3)
C7S 0.080(12) 0.088(12) 0.145(17) -0.063(12) 0.009(11) -0.045(10)
C8S 0.096(16) 0.20(2) 0.21(3) -0.15(2) 0.025(16) -0.086(17)
C9S 0.061(16) 0.88(13) 0.64(9) 0.71(11) 0.00(3) 0.00(4)

loop_
_atom_type_symbol
_atom_type_description
_atom_type_scat_dispersion_real
_atom_type_scat_dispersion_imag
_atom_type_scat_source
C C 0.0033 0.0016 'International Tables Vol C Tables 4.2.6.8 and 6.1.1.4'
H H 0.0000 0.0000 'International Tables Vol C Tables 4.2.6.8 and 6.1.1.4'
B B 0.0013 0.0007 'International Tables Vol C Tables 4.2.6.8 and 6.1.1.4'
N N 0.0061 0.0033 'International Tables Vol C Tables 4.2.6.8 and 6.1.1.4'
O O 0.0106 0.0060 'International Tables Vol C Tables 4.2.6.8 and 6.1.1.4'
F F 0.0171 0.0103 'International Tables Vol C Tables 4.2.6.8 and 6.1.1.4'
S S 0.1246 0.1234 'International Tables Vol C Tables 4.2.6.8 and 6.1.1.4'
Fe Fe 0.3463 0.8444 'International Tables Vol C Tables 4.2.6.8 and 6.1.1.4'

loop_
_geom_angle_atom_site_label_1
_geom_angle_atom_site_label_2
_geom_angle_atom_site_label_3
_geom_angle
_geom_angle_site_symmetry_1
_geom_angle_site_symmetry_3
_geom_angle_publ_flag
N5 Fe1 N4 114.69(14) . . ?
N5 Fe1 N6 78.29(14) . . ?
N4 Fe1 N6 87.06(14) . . ?
N5 Fe1 N3 87.26(14) . . ?
N4 Fe1 N3 78.42(14) . . ?
N6 Fe1 N3 153.05(14) . . ?
N5 Fe1 N2 152.07(14) . . ?
N4 Fe1 N2 87.22(14) . . ?
N6 Fe1 N2 86.22(14) . . ?
N3 Fe1 N2 115.25(15) . . ?
N5 Fe1 N1 86.36(14) . . ?
N4 Fe1 N1 153.76(14) . . ?
N6 Fe1 N1 113.66(15) . . ?
N3 Fe1 N1 87.63(14) . . ?
N2 Fe1 N1 78.71(14) . . ?
C2 S1 C9 97.7(2) . . ?
C11 S2 C10 88.4(2) . . ?
N1 O1 B1 109.4(3) . . ?
N2 O2 B2 108.7(3) . . ?
N3 O3 B1 112.5(3) . . ?
N4 O4 B2 112.6(3) . . ?
N5 O5 B1 112.5(3) . . ?
N6 O6 B2 111.1(3) . . ?
C1 N1 O1 116.5(3) . . ?
C1 N1 Fe1 118.3(3) . . ?
O1 N1 Fe1 124.3(2) . . ?
C2 N2 O2 114.6(3) . . ?
C2 N2 Fe1 118.7(3) . . ?
O2 N2 Fe1 124.5(2) . . ?
C3 N3 O3 117.5(3) . . ?
C3 N3 Fe1 119.3(3) . . ?
O3 N3 Fe1 121.3(2) . . ?
C4 N4 O4 117.5(3) . . ?
C4 N4 Fe1 119.8(3) . . ?
O4 N4 Fe1 121.6(2) . . ?
C5 N5 O5 116.4(3) . . ?
C5 N5 Fe1 119.9(3) . . ?
O5 N5 Fe1 121.8(2) . . ?
C6 N6 O6 116.9(3) . . ?
C6 N6 Fe1 119.5(3) . . ?
O6 N6 Fe1 122.0(2) . . ?
F1 B1 O3 108.2(4) . . ?
F1 B1 O5 107.8(3) . . ?
O3 B1 O5 111.5(3) . . ?
F1 B1 O1 107.7(3) . . ?
O3 B1 O1 111.2(3) . . ?
O5 B1 O1 110.3(3) . . ?
F2 B2 O4 108.0(3) . . ?
F2 B2 O6 108.0(3) . . ?
O4 B2 O6 111.9(3) . . ?
F2 B2 O2 106.7(3) . . ?
O4 B2 O2 111.8(3) . . ?
O6 B2 O2 110.1(3) . . ?
N1 C1 N8 124.5(4) . . ?
N1 C1 C2 112.1(3) . . ?
N8 C1 C2 123.3(4) . . ?
N2 C2 C1 111.6(4) . . ?
N2 C2 S1 122.3(3) . . ?
C1 C2 S1 126.0(3) . . ?
N3 C3 C4 110.7(3) . . ?
N3 C3 C31 124.2(4) . . ?
C4 C3 C31 125.0(3) . . ?
N4 C4 C3 111.1(3) . . ?
N4 C4 C41 124.1(4) . . ?
C3 C4 C41 124.8(4) . . ?
N5 C5 C6 110.5(3) . . ?
N5 C5 C51 125.7(4) . . ?
C6 C5 C51 123.6(4) . . ?
N6 C6 C5 110.9(3) . . ?
N6 C6 C61 123.4(3) . . ?
C5 C6 C61 125.5(3) . . ?
C8 N8 C1 120.6(4) . . ?
C8 N8 H8N 104.2 . . ?
C1 N8 H8N 119.8 . . ?
C11 C8 N8 125.5(4) . . ?
C11 C8 C9 110.1(4) . . ?
N8 C8 C9 124.2(4) . . ?
C10 C9 C8 112.1(4) . . ?
C10 C9 S1 120.7(3) . . ?
C8 C9 S1 127.2(3) . . ?
C8 C11 N13 125.4(4) . . ?
C8 C11 S2 116.1(3) . . ?
N13 C11 S2 118.4(3) . . ?
C9 C10 C12 126.7(5) . . ?
C9 C10 S2 113.2(3) . . ?
C12 C10 S2 120.1(4) . . ?
N7 C12 C10 177.0(5) . . ?
O7 N13 O8 123.4(4) . . ?
O7 N13 C11 118.5(4) . . ?
O8 N13 C11 118.1(4) . . ?
C32 C31 C36 119.5(4) . . ?
C32 C31 C3 120.2(4) . . ?
C36 C31 C3 120.2(4) . . ?
C33 C32 C31 120.4(4) . . ?
C33 C32 H32A 119.8 . . ?
C31 C32 H32A 119.8 . . ?
C32 C33 C34 120.7(4) . . ?
C32 C33 H33A 119.6 . . ?
C34 C33 H33A 119.6 . . ?
C33 C34 C35 119.0(4) . . ?
C33 C34 H34A 120.5 . . ?
C35 C34 H34A 120.5 . . ?
C36 C35 C34 120.8(4) . . ?
C36 C35 H35A 119.6 . . ?
C34 C35 H35A 119.6 . . ?
C35 C36 C31 119.5(4) . . ?
C35 C36 H36A 120.3 . . ?
C31 C36 H36A 120.3 . . ?
C46 C41 C42 119.2(4) . . ?
C46 C41 C4 121.2(4) . . ?
C42 C41 C4 119.6(4) . . ?
C43 C42 C41 119.8(4) . . ?
C43 C42 H42A 120.1 . . ?
C41 C42 H42A 120.1 . . ?
C44 C43 C42 120.8(4) . . ?
C44 C43 H43A 119.6 . . ?
C42 C43 H43A 119.6 . . ?
C43 C44 C45 120.0(4) . . ?
C43 C44 H44A 120.0 . . ?
C45 C44 H44A 120.0 . . ?
C44 C45 C46 120.5(4) . . ?
C44 C45 H45A 119.8 . . ?
C46 C45 H45A 119.8 . . ?
C41 C46 C45 119.7(4) . . ?
C41 C46 H46A 120.2 . . ?
C45 C46 H46A 120.2 . . ?
C52 C51 C56 119.7(4) . . ?
C52 C51 C5 120.0(4) . . ?
C56 C51 C5 120.3(4) . . ?
C51 C52 C53 120.2(4) . . ?
C51 C52 H52A 119.9 . . ?
C53 C52 H52A 119.9 . . ?
C54 C53 C52 120.1(4) . . ?
C54 C53 H53A 119.9 . . ?
C52 C53 H53A 119.9 . . ?
C55 C54 C53 120.0(4) . . ?
C55 C54 H54A 120.0 . . ?
C53 C54 H54A 120.0 . . ?
C54 C55 C56 120.7(4) . . ?
C54 C55 H55A 119.7 . . ?
C56 C55 H55A 119.7 . . ?
C55 C56 C51 119.4(4) . . ?
C55 C56 H56A 120.3 . . ?
C51 C56 H56A 120.3 . . ?
C62 C61 C65 118.6(4) . . ?
C62 C61 C6 122.0(4) . . ?
C65 C61 C6 119.3(4) . . ?
C63 C62 C61 120.8(4) . . ?
C63 C62 H62A 119.6 . . ?
C61 C62 H62A 119.6 . . ?
C64 C63 C62 120.0(4) . . ?
C64 C63 H63A 120.0 . . ?
C62 C63 H63A 120.0 . . ?
C63 C64 C66 120.0(4) . . ?
C63 C64 H64A 120.0 . . ?
C66 C64 H64A 120.0 . . ?
C65 C66 C64 120.3(4) . . ?
C65 C66 H66A 119.8 . . ?
C64 C66 H66A 119.8 . . ?
C66 C65 C61 120.2(4) . . ?
C66 C65 H65A 119.9 . . ?
C61 C65 H65A 119.9 . . ?
C2S C1S H1SA 109.5 . . ?
C2S C1S H1SB 109.5 . . ?
H1SA C1S H1SB 109.5 . . ?
C2S C1S H1SC 109.5 . . ?
H1SA C1S H1SC 109.5 . . ?
H1SB C1S H1SC 109.5 . . ?
O1S C2S C1S 121.2(7) . . ?
O1S C2S C3S 121.1(7) . . ?
C1S C2S C3S 117.7(6) . . ?
C2S C3S H3SA 109.5 . . ?
C2S C3S H3SB 109.5 . . ?
H3SA C3S H3SB 109.5 . . ?
C2S C3S H3SC 109.5 . . ?
H3SA C3S H3SC 109.5 . . ?
H3SB C3S H3SC 109.5 . . ?
C5S C4S H4SA 109.5 . . ?
C5S C4S H4SB 109.5 . . ?
H4SA C4S H4SB 109.5 . . ?
C5S C4S H4SC 109.5 . . ?
H4SA C4S H4SC 109.5 . . ?
H4SB C4S H4SC 109.5 . . ?
O2S C5S C6S 120.6(14) . . ?
O2S C5S C4S 123.7(12) . . ?
C6S C5S C4S 115.7(12) . . ?
C5S C6S H6SA 109.5 . . ?
C5S C6S H6SB 109.5 . . ?
H6SA C6S H6SB 109.5 . . ?
C5S C6S H6SC 109.5 . . ?
H6SA C6S H6SC 109.5 . . ?
H6SB C6S H6SC 109.5 . . ?
C13S C10S C12S 120.7(11) . . ?
C13S C10S H10A 107.1 . . ?
C12S C10S H10A 107.1 . . ?
C13S C10S H10B 107.1 . . ?
C12S C10S H10B 107.1 . . ?
H10A C10S H10B 106.8 . . ?
C13S C10S H13C 7.9 . . ?
C12S C10S H13C 128.3 . . ?
H10A C10S H13C 101.2 . . ?
H10B C10S H13C 104.7 . . ?
C12S C11S C11S 110.8(16) . 2_576 ?
C12S C11S H11A 107.3 . . ?
C11S C11S H11A 114.0 2_576 . ?
C12S C11S H11B 108.7 . . ?
C11S C11S H11B 108.6 2_576 . ?
H11A C11S H11B 107.2 . . ?
C12S C11S H11C 111.1 . . ?
C11S C11S H11C 3.1 2_576 . ?
H11A C11S H11C 111.2 . . ?
H11B C11S H11C 111.2 . . ?
C11S C12S C10S 113.4(12) . . ?
C11S C12S H12A 108.9 . . ?
C10S C12S H12A 108.9 . . ?
C11S C12S H12B 108.9 . . ?
C10S C12S H12B 108.9 . . ?
H12A C12S H12B 107.7 . . ?
C10S C13S C14S 116.1(8) . . ?
C10S C13S H13A 109.1 . . ?
C14S C13S H13A 107.7 . . ?
C10S C13S H13B 108.4 . . ?
C14S C13S H13B 107.8 . . ?
H13A C13S H13B 107.3 . . ?
C10S C13S H13C 4.4 . . ?
C14S C13S H13C 111.7 . . ?
H13A C13S H13C 111.0 . . ?
H13B C13S H13C 111.0 . . ?
C14S C14S C13S 117.2(9) 2_476 . ?
C14S C14S H14A 108.0 2_476 . ?
C13S C14S H14A 108.0 . . ?
C14S C14S H14B 108.0 2_476 . ?
C13S C14S H14B 108.0 . . ?
H14A C14S H14B 107.2 . . ?
C8S C7S H7SA 109.5 . . ?
C8S C7S H7SB 109.5 . . ?
H7SA C7S H7SB 109.5 . . ?
C8S C7S H7SC 109.5 . . ?
H7SA C7S H7SC 109.5 . . ?
H7SB C7S H7SC 109.5 . . ?
O3S C8S C7S 116.4(13) . . ?
O3S C8S C9S 115.7(13) . . ?
C7S C8S C9S 126(2) . . ?
C8S C9S H9SA 109.5 . . ?
C8S C9S H9SB 109.5 . . ?
H9SA C9S H9SB 109.5 . . ?
C8S C9S H9SC 109.5 . . ?
H9SA C9S H9SC 109.5 . . ?
H9SB C9S H9SC 109.5 . . ?

loop_
_geom_bond_atom_site_label_1
_geom_bond_atom_site_label_2
_geom_bond_distance
_geom_bond_site_symmetry_2
_geom_bond_publ_flag
Fe1 N5 1.898(3) . ?
Fe1 N4 1.899(3) . ?
Fe1 N6 1.903(3) . ?
Fe1 N3 1.905(3) . ?
Fe1 N2 1.911(3) . ?
Fe1 N1 1.916(3) . ?
S1 C2 1.744(4) . ?
S1 C9 1.744(4) . ?
S2 C11 1.700(5) . ?
S2 C10 1.752(5) . ?
F1 B1 1.354(5) . ?
F2 B2 1.362(5) . ?
O1 N1 1.378(4) . ?
O1 B1 1.494(6) . ?
O2 N2 1.376(4) . ?
O2 B2 1.505(5) . ?
O3 N3 1.378(4) . ?
O3 B1 1.486(5) . ?
O4 N4 1.381(4) . ?
O4 B2 1.470(5) . ?
O5 N5 1.381(4) . ?
O5 B1 1.487(5) . ?
O6 N6 1.387(4) . ?
O6 B2 1.484(5) . ?
O7 N13 1.221(4) . ?
O8 N13 1.249(5) . ?
N1 C1 1.302(5) . ?
N2 C2 1.299(5) . ?
N3 C3 1.314(5) . ?
N4 C4 1.306(5) . ?
N5 C5 1.313(5) . ?
N6 C6 1.309(5) . ?
N7 C12 1.130(6) . ?
C1 N8 1.385(5) . ?
C1 C2 1.454(6) . ?
C3 C4 1.464(5) . ?
C3 C31 1.477(6) . ?
C4 C41 1.487(5) . ?
C5 C6 1.462(5) . ?
C5 C51 1.475(5) . ?
C6 C61 1.473(5) . ?
N8 C8 1.384(5) . ?
N8 H8N 0.8999 . ?
C8 C11 1.372(6) . ?
C8 C9 1.419(6) . ?
C9 C10 1.371(6) . ?
C11 N13 1.424(6) . ?
C10 C12 1.405(7) . ?
C31 C32 1.388(6) . ?
C31 C36 1.396(6) . ?
C32 C33 1.376(6) . ?
C32 H32A 0.9500 . ?
C33 C34 1.385(6) . ?
C33 H33A 0.9500 . ?
C34 C35 1.389(7) . ?
C34 H34A 0.9500 . ?
C35 C36 1.386(6) . ?
C35 H35A 0.9500 . ?
C36 H36A 0.9500 . ?
C41 C46 1.380(6) . ?
C41 C42 1.398(6) . ?
C42 C43 1.386(6) . ?
C42 H42A 0.9500 . ?
C43 C44 1.363(7) . ?
C43 H43A 0.9500 . ?
C44 C45 1.369(6) . ?
C44 H44A 0.9500 . ?
C45 C46 1.403(6) . ?
C45 H45A 0.9500 . ?
C46 H46A 0.9500 . ?
C51 C52 1.388(6) . ?
C51 C56 1.406(6) . ?
C52 C53 1.398(6) . ?
C52 H52A 0.9500 . ?
C53 C54 1.387(7) . ?
C53 H53A 0.9500 . ?
C54 C55 1.380(7) . ?
C54 H54A 0.9500 . ?
C55 C56 1.398(6) . ?
C55 H55A 0.9500 . ?
C56 H56A 0.9500 . ?
C61 C62 1.391(6) . ?
C61 C65 1.406(6) . ?
C62 C63 1.387(6) . ?
C62 H62A 0.9500 . ?
C63 C64 1.380(6) . ?
C63 H63A 0.9500 . ?
C64 C66 1.384(6) . ?
C64 H64A 0.9500 . ?
C66 C65 1.382(6) . ?
C66 H66A 0.9500 . ?
C65 H65A 0.9500 . ?
O1S C2S 1.229(8) . ?
C1S C2S 1.488(10) . ?
C1S H1SA 0.9800 . ?
C1S H1SB 0.9800 . ?
C1S H1SC 0.9800 . ?
C2S C3S 1.495(10) . ?
C3S H3SA 0.9800 . ?
C3S H3SB 0.9800 . ?
C3S H3SC 0.9800 . ?
O2S C5S 1.125(10) . ?
C4S C5S 1.474(12) . ?
C4S H4SA 0.9800 . ?
C4S H4SB 0.9800 . ?
C4S H4SC 0.9800 . ?
C5S C6S 1.433(14) . ?
C6S H6SA 0.9800 . ?
C6S H6SB 0.9800 . ?
C6S H6SC 0.9800 . ?
C10S C13S 1.487(14) . ?
C10S C12S 1.522(17) . ?
C10S H10A 0.9900 . ?
C10S H10B 0.9900 . ?
C10S H13C 0.5347 . ?
C11S C12S 1.521(5) . ?
C11S C11S 1.59(3) 2_576 ?
C11S H11A 0.9899 . ?
C11S H11B 0.9901 . ?
C11S H11C 0.9599 . ?
C12S H12A 0.9900 . ?
C12S H12B 0.9900 . ?
C13S C14S 1.537(11) . ?
C13S H13A 0.9900 . ?
C13S H13B 0.9899 . ?
C13S H13C 0.9599 . ?
C14S C14S 1.454(15) 2_476 ?
C14S H14A 0.9900 . ?
C14S H14B 0.9900 . ?
O3S C8S 1.32(2) . ?
C7S C8S 1.490(5) . ?
C7S H7SA 0.9800 . ?
C7S H7SB 0.9800 . ?
C7S H7SC 0.9800 . ?
C8S C9S 1.492(5) . ?
C9S H9SA 0.9800 . ?
C9S H9SB 0.9800 . ?
C9S H9SC 0.9800 . ?

loop_
_geom_torsion_atom_site_label_1
_geom_torsion_atom_site_label_2
_geom_torsion_atom_site_label_3
_geom_torsion_atom_site_label_4
_geom_torsion
_geom_torsion_site_symmetry_1
_geom_torsion_site_symmetry_2
_geom_torsion_site_symmetry_3
_geom_torsion_site_symmetry_4
_geom_torsion_publ_flag
B1 O1 N1 C1 -155.5(4) . . . . ?
B1 O1 N1 Fe1 13.0(4) . . . . ?
N5 Fe1 N1 C1 -155.0(3) . . . . ?
N4 Fe1 N1 C1 60.2(5) . . . . ?
N6 Fe1 N1 C1 -79.5(3) . . . . ?
N3 Fe1 N1 C1 117.6(3) . . . . ?
N2 Fe1 N1 C1 1.3(3) . . . . ?
N5 Fe1 N1 O1 36.7(3) . . . . ?
N4 Fe1 N1 O1 -108.1(4) . . . . ?
N6 Fe1 N1 O1 112.3(3) . . . . ?
N3 Fe1 N1 O1 -50.7(3) . . . . ?
N2 Fe1 N1 O1 -167.0(3) . . . . ?
B2 O2 N2 C2 -147.8(4) . . . . ?
B2 O2 N2 Fe1 15.0(4) . . . . ?
N5 Fe1 N2 C2 53.1(5) . . . . ?
N4 Fe1 N2 C2 -163.7(3) . . . . ?
N6 Fe1 N2 C2 109.1(3) . . . . ?
N3 Fe1 N2 C2 -87.9(3) . . . . ?
N1 Fe1 N2 C2 -6.0(3) . . . . ?
N5 Fe1 N2 O2 -109.2(3) . . . . ?
N4 Fe1 N2 O2 34.1(3) . . . . ?
N6 Fe1 N2 O2 -53.1(3) . . . . ?
N3 Fe1 N2 O2 109.9(3) . . . . ?
N1 Fe1 N2 O2 -168.2(3) . . . . ?
B1 O3 N3 C3 -147.9(4) . . . . ?
B1 O3 N3 Fe1 16.4(4) . . . . ?
N5 Fe1 N3 C3 110.3(3) . . . . ?
N4 Fe1 N3 C3 -5.6(3) . . . . ?
N6 Fe1 N3 C3 53.2(5) . . . . ?
N2 Fe1 N3 C3 -86.9(3) . . . . ?
N1 Fe1 N3 C3 -163.2(3) . . . . ?
N5 Fe1 N3 O3 -53.7(3) . . . . ?
N4 Fe1 N3 O3 -169.6(3) . . . . ?
N6 Fe1 N3 O3 -110.9(3) . . . . ?
N2 Fe1 N3 O3 109.1(3) . . . . ?
N1 Fe1 N3 O3 32.7(3) . . . . ?
B2 O4 N4 C4 -153.7(4) . . . . ?
B2 O4 N4 Fe1 13.8(4) . . . . ?
N5 Fe1 N4 C4 -81.1(3) . . . . ?
N6 Fe1 N4 C4 -156.8(3) . . . . ?
N3 Fe1 N4 C4 0.4(3) . . . . ?
N2 Fe1 N4 C4 116.9(3) . . . . ?
N1 Fe1 N4 C4 59.7(5) . . . . ?
N5 Fe1 N4 O4 111.7(3) . . . . ?
N6 Fe1 N4 O4 36.0(3) . . . . ?
N3 Fe1 N4 O4 -166.9(3) . . . . ?
N2 Fe1 N4 O4 -50.4(3) . . . . ?
N1 Fe1 N4 O4 -107.6(4) . . . . ?
B1 O5 N5 C5 -152.1(3) . . . . ?
B1 O5 N5 Fe1 12.3(4) . . . . ?
N4 Fe1 N5 C5 -83.1(3) . . . . ?
N6 Fe1 N5 C5 -1.9(3) . . . . ?
N3 Fe1 N5 C5 -159.0(3) . . . . ?
N2 Fe1 N5 C5 55.8(4) . . . . ?
N1 Fe1 N5 C5 113.2(3) . . . . ?
N4 Fe1 N5 O5 113.1(3) . . . . ?
N6 Fe1 N5 O5 -165.7(3) . . . . ?
N3 Fe1 N5 O5 37.2(3) . . . . ?
N2 Fe1 N5 O5 -108.0(3) . . . . ?
N1 Fe1 N5 O5 -50.6(3) . . . . ?
B2 O6 N6 C6 -148.5(3) . . . . ?
B2 O6 N6 Fe1 17.0(4) . . . . ?
N5 Fe1 N6 C6 -4.6(3) . . . . ?
N4 Fe1 N6 C6 111.3(3) . . . . ?
N3 Fe1 N6 C6 54.3(5) . . . . ?
N2 Fe1 N6 C6 -161.3(3) . . . . ?
N1 Fe1 N6 C6 -85.3(3) . . . . ?
N5 Fe1 N6 O6 -169.8(3) . . . . ?
N4 Fe1 N6 O6 -53.8(3) . . . . ?
N3 Fe1 N6 O6 -110.8(3) . . . . ?
N2 Fe1 N6 O6 33.6(3) . . . . ?
N1 Fe1 N6 O6 109.5(3) . . . . ?
N3 O3 B1 F1 169.6(3) . . . . ?
N3 O3 B1 O5 51.2(4) . . . . ?
N3 O3 B1 O1 -72.3(4) . . . . ?
N5 O5 B1 F1 173.9(3) . . . . ?
N5 O5 B1 O3 -67.5(4) . . . . ?
N5 O5 B1 O1 56.5(4) . . . . ?
N1 O1 B1 F1 173.0(3) . . . . ?
N1 O1 B1 O3 54.6(4) . . . . ?
N1 O1 B1 O5 -69.6(4) . . . . ?
N4 O4 B2 F2 172.0(3) . . . . ?
N4 O4 B2 O6 -69.2(4) . . . . ?
N4 O4 B2 O2 54.9(4) . . . . ?
N6 O6 B2 F2 170.2(3) . . . . ?
N6 O6 B2 O4 51.4(4) . . . . ?
N6 O6 B2 O2 -73.6(4) . . . . ?
N2 O2 B2 F2 172.0(3) . . . . ?
N2 O2 B2 O4 -70.1(4) . . . . ?
N2 O2 B2 O6 55.0(4) . . . . ?
O1 N1 C1 N8 -7.1(6) . . . . ?
Fe1 N1 C1 N8 -176.3(3) . . . . ?
O1 N1 C1 C2 172.1(3) . . . . ?
Fe1 N1 C1 C2 2.9(5) . . . . ?
O2 N2 C2 C1 172.8(3) . . . . ?
Fe1 N2 C2 C1 8.9(5) . . . . ?
O2 N2 C2 S1 -3.1(5) . . . . ?
Fe1 N2 C2 S1 -167.0(2) . . . . ?
N1 C1 C2 N2 -7.4(5) . . . . ?
N8 C1 C2 N2 171.8(4) . . . . ?
N1 C1 C2 S1 168.4(3) . . . . ?
N8 C1 C2 S1 -12.5(6) . . . . ?
C9 S1 C2 N2 -178.8(4) . . . . ?
C9 S1 C2 C1 5.9(4) . . . . ?
O3 N3 C3 C4 173.6(3) . . . . ?
Fe1 N3 C3 C4 9.0(4) . . . . ?
O3 N3 C3 C31 -5.2(6) . . . . ?
Fe1 N3 C3 C31 -169.8(3) . . . . ?
O4 N4 C4 C3 171.8(3) . . . . ?
Fe1 N4 C4 C3 4.0(5) . . . . ?
O4 N4 C4 C41 -7.3(6) . . . . ?
Fe1 N4 C4 C41 -175.1(3) . . . . ?
N3 C3 C4 N4 -8.0(5) . . . . ?
C31 C3 C4 N4 170.8(4) . . . . ?
N3 C3 C4 C41 171.1(4) . . . . ?
C31 C3 C4 C41 -10.2(6) . . . . ?
O5 N5 C5 C6 171.6(3) . . . . ?
Fe1 N5 C5 C6 6.9(4) . . . . ?
O5 N5 C5 C51 -2.9(5) . . . . ?
Fe1 N5 C5 C51 -167.6(3) . . . . ?
O6 N6 C6 C5 175.1(3) . . . . ?
Fe1 N6 C6 C5 9.3(4) . . . . ?
O6 N6 C6 C61 -0.2(5) . . . . ?
Fe1 N6 C6 C61 -166.1(3) . . . . ?
N5 C5 C6 N6 -9.9(5) . . . . ?
C51 C5 C6 N6 164.8(4) . . . . ?
N5 C5 C6 C61 165.3(4) . . . . ?
C51 C5 C6 C61 -20.1(6) . . . . ?
N1 C1 N8 C8 -169.4(4) . . . . ?
C2 C1 N8 C8 11.6(7) . . . . ?
C1 N8 C8 C11 171.4(4) . . . . ?
C1 N8 C8 C9 -5.2(7) . . . . ?
C11 C8 C9 C10 0.0(6) . . . . ?
N8 C8 C9 C10 177.0(4) . . . . ?
C11 C8 C9 S1 -177.5(3) . . . . ?
N8 C8 C9 S1 -0.5(7) . . . . ?
C2 S1 C9 C10 -177.1(4) . . . . ?
C2 S1 C9 C8 0.2(4) . . . . ?
N8 C8 C11 N13 -0.8(7) . . . . ?
C9 C8 C11 N13 176.2(4) . . . . ?
N8 C8 C11 S2 -176.8(4) . . . . ?
C9 C8 C11 S2 0.2(5) . . . . ?
C10 S2 C11 C8 -0.2(4) . . . . ?
C10 S2 C11 N13 -176.5(4) . . . . ?
C8 C9 C10 C12 178.7(5) . . . . ?
S1 C9 C10 C12 -3.6(7) . . . . ?
C8 C9 C10 S2 -0.2(5) . . . . ?
S1 C9 C10 S2 177.5(3) . . . . ?
C11 S2 C10 C9 0.2(4) . . . . ?
C11 S2 C10 C12 -178.7(4) . . . . ?
C9 C10 C12 N7 50(11) . . . . ?
S2 C10 C12 N7 -132(10) . . . . ?
C8 C11 N13 O7 -178.6(4) . . . . ?
S2 C11 N13 O7 -2.7(6) . . . . ?
C8 C11 N13 O8 2.6(7) . . . . ?
S2 C11 N13 O8 178.5(3) . . . . ?
N3 C3 C31 C32 134.4(4) . . . . ?
C4 C3 C31 C32 -44.2(6) . . . . ?
N3 C3 C31 C36 -46.6(6) . . . . ?
C4 C3 C31 C36 134.8(4) . . . . ?
C36 C31 C32 C33 0.5(6) . . . . ?
C3 C31 C32 C33 179.5(4) . . . . ?
C31 C32 C33 C34 -0.1(7) . . . . ?
C32 C33 C34 C35 -0.2(7) . . . . ?
C33 C34 C35 C36 0.2(7) . . . . ?
C34 C35 C36 C31 0.2(7) . . . . ?
C32 C31 C36 C35 -0.5(6) . . . . ?
C3 C31 C36 C35 -179.5(4) . . . . ?
N4 C4 C41 C46 140.0(4) . . . . ?
C3 C4 C41 C46 -39.0(6) . . . . ?
N4 C4 C41 C42 -41.1(6) . . . . ?
C3 C4 C41 C42 139.9(4) . . . . ?
C46 C41 C42 C43 -0.2(6) . . . . ?
C4 C41 C42 C43 -179.1(4) . . . . ?
C41 C42 C43 C44 1.0(7) . . . . ?
C42 C43 C44 C45 -1.0(7) . . . . ?
C43 C44 C45 C46 0.2(7) . . . . ?
C42 C41 C46 C45 -0.6(6) . . . . ?
C4 C41 C46 C45 178.3(4) . . . . ?
C44 C45 C46 C41 0.6(7) . . . . ?
N5 C5 C51 C52 133.3(4) . . . . ?
C6 C5 C51 C52 -40.5(5) . . . . ?
N5 C5 C51 C56 -45.1(6) . . . . ?
C6 C5 C51 C56 141.1(4) . . . . ?
C56 C51 C52 C53 0.8(6) . . . . ?
C5 C51 C52 C53 -177.7(4) . . . . ?
C51 C52 C53 C54 -0.8(6) . . . . ?
C52 C53 C54 C55 -0.2(6) . . . . ?
C53 C54 C55 C56 1.3(6) . . . . ?
C54 C55 C56 C51 -1.3(6) . . . . ?
C52 C51 C56 C55 0.3(6) . . . . ?
C5 C51 C56 C55 178.7(4) . . . . ?
N6 C6 C61 C62 -54.0(6) . . . . ?
C5 C6 C61 C62 131.4(4) . . . . ?
N6 C6 C61 C65 122.7(4) . . . . ?
C5 C6 C61 C65 -52.0(6) . . . . ?
C65 C61 C62 C63 -1.1(6) . . . . ?
C6 C61 C62 C63 175.6(4) . . . . ?
C61 C62 C63 C64 -0.4(7) . . . . ?
C62 C63 C64 C66 1.1(7) . . . . ?
C63 C64 C66 C65 -0.4(7) . . . . ?
C64 C66 C65 C61 -1.1(7) . . . . ?
C62 C61 C65 C66 1.8(6) . . . . ?
C6 C61 C65 C66 -175.0(4) . . . . ?
C11S C11S C12S C10S 164.0(14) 2_576 . . . ?
C13S C10S C12S C11S 69.4(14) . . . . ?
C12S C10S C13S C14S 169.4(9) . . . . ?
C10S C13S C14S C14S -180.0(9) . . . 2_476 ?
